data_2243194
loop_
_publ_author_name
'Penner, Samuel C.'
'Kalvandi, Maryam'
'Ritch, Jamie S.'

_publ_section_title
;
 A structural study of 2,4-dimethylaniline derivatives
;
_journal_coeditor_code LH5879
_journal_issue 9
_journal_name_full 'Acta Crystallographica Section E'
_journal_page_first 1276
_journal_page_last 1280
_journal_paper_doi 10.1107/S2056989018011404
_journal_volume 74
_journal_year 2018
_chemical_formula_iupac 'C8 H10 Br N'
_chemical_formula_moiety 'C8 H10 Br N'
_chemical_formula_sum 'C8 H10 Br N'
_chemical_formula_weight 200.08
_chemical_name_systematic
;
2-Bromo-4,6-dimethylaniline
;
_space_group_crystal_system monoclinic
_space_group_IT_number 14
_space_group_name_Hall '-P 2ybc'
_space_group_name_H-M_alt 'P 1 21/c 1'
_atom_sites_solution_hydrogens mixed
_atom_sites_solution_primary dual
_audit_creation_method
;
Olex2 1.2
(compiled 2017.08.10 svn.r3458 for OlexSys, GUI svn.r5381)
;
_cell_angle_alpha 90
_cell_angle_beta 110.748(4)
_cell_angle_gamma 90
_cell_formula_units_Z 8
_cell_length_a 16.4359(10)
_cell_length_b 5.1917(3)
_cell_length_c 20.5792(11)
_cell_measurement_reflns_used 6401
_cell_measurement_temperature 150(2)
_cell_measurement_theta_max 27.28
_cell_measurement_theta_min 2.74
_cell_volume 1642.15(17)
_computing_cell_refinement
;
SAINT (Bruker, 2015)
;
_computing_data_collection
;
APEX2 (Bruker, 2015)
;
_computing_data_reduction
;
SAINT (Bruker, 2015)
;
_computing_molecular_graphics
;
<i>OLEX2</i> (Dolomanov <i>et al.</i>,  2009)
;
_computing_publication_material
;
<i>OLEX2</i> (Dolomanov <i>et al.</i>,  2009)
;
_computing_structure_refinement
;
ShelXL (Sheldrick, 2015b)
;
_computing_structure_solution
;
ShelXT (Sheldrick, 2015a)
;
_diffrn_ambient_temperature 150.0
_diffrn_measured_fraction_theta_full 0.999
_diffrn_measured_fraction_theta_max 0.999
_diffrn_measurement_device_type 'Bruker APEXII CCD'
_diffrn_measurement_method '\f and \w scans'
_diffrn_radiation_type MoK\a
_diffrn_radiation_wavelength 0.71073
_diffrn_reflns_av_R_equivalents 0.0520
_diffrn_reflns_limit_h_max 19
_diffrn_reflns_limit_h_min -19
_diffrn_reflns_limit_k_max 6
_diffrn_reflns_limit_k_min -6
_diffrn_reflns_limit_l_max 24
_diffrn_reflns_limit_l_min -24
_diffrn_reflns_number 17969
_diffrn_reflns_theta_full 25.027
_diffrn_reflns_theta_max 25.027
_diffrn_reflns_theta_min 2.650
_diffrn_standards_number 0
_exptl_absorpt_coefficient_mu 4.929
_exptl_absorpt_correction_T_max 0.7461
_exptl_absorpt_correction_T_min 0.5418
_exptl_absorpt_correction_type numerical
_exptl_absorpt_process_details
;
(SADABS; Bruker, 2015)
;
_exptl_crystal_colour colourless
_exptl_crystal_density_diffrn 1.619
_exptl_crystal_description prism
_exptl_crystal_F_000 800
_exptl_crystal_size_max 0.278
_exptl_crystal_size_mid 0.148
_exptl_crystal_size_min 0.08
_refine_diff_density_max 0.448
_refine_diff_density_min -0.379
_refine_ls_extinction_method none
_refine_ls_goodness_of_fit_ref 1.002
_refine_ls_hydrogen_treatment mixed
_refine_ls_matrix_type full
_refine_ls_number_parameters 201
_refine_ls_number_reflns 2903
_refine_ls_number_restraints 0
_refine_ls_restrained_S_all 1.002
_refine_ls_R_factor_all 0.0503
_refine_ls_R_factor_gt 0.0296
_refine_ls_shift/su_max 0.001
_refine_ls_shift/su_mean 0.000
_refine_ls_structure_factor_coef Fsqd
_refine_ls_weighting_details 'w=1/[\s^2^(Fo^2^)+(0.0241P)^2^+3.2572P] where P=(Fo^2^+2Fc^2^)/3'
_refine_ls_weighting_scheme calc
_refine_ls_wR_factor_gt 0.0615
_refine_ls_wR_factor_ref 0.0686
_reflns_number_gt 2170
_reflns_number_total 2903
_reflns_threshold_expression 'I > 2\s(I)'
_cod_data_source_file lh5879sup1.cif
_cod_data_source_block 1
_cod_original_sg_symbol_H-M 'P 21/c'
_cod_database_code 2243194
_shelx_space_group_comment
;
The symmetry employed for this shelxl refinement is uniquely defined
by the following loop, which should always be used as a source of
symmetry information in preference to the above space-group names.
They are only intended as comments.
;
_shelx_estimated_absorpt_t_min 0.341
_shelx_estimated_absorpt_t_max 0.694

loop_
_space_group_symop_operation_xyz
'x, y, z'
'-x, y+1/2, -z+1/2'
'-x, -y, -z'
'x, -y-1/2, z-1/2'

loop_
_atom_site_type_symbol
_atom_site_label
_atom_site_fract_x
_atom_site_fract_y
_atom_site_fract_z
_atom_site_U_iso_or_equiv
_atom_site_adp_type
_atom_site_calc_flag
_atom_site_occupancy
Br Br1 0.97945(2) 0.20330(8) 0.56141(2) 0.03211(12) Uani d 1
N N1 0.8334(2) 0.6135(7) 0.52086(17) 0.0268(7) Uani d 1
H H1A 0.815(2) 0.756(8) 0.5140(19) 0.020(11) Uiso d 1
H H1B 0.871(3) 0.593(8) 0.505(2) 0.035(13) Uiso d 1
C C1 0.8515(2) 0.5157(6) 0.58759(17) 0.0194(7) Uani d 1
C C2 0.9120(2) 0.3209(7) 0.61459(17) 0.0214(8) Uani d 1
C C3 0.9268(2) 0.2078(7) 0.67863(17) 0.0228(8) Uani d 1
H H3 0.968810 0.074670 0.694815 0.027 Uiso calc 1
C C4 0.8800(2) 0.2901(7) 0.71895(17) 0.0222(7) Uani d 1
C C5 0.8196(2) 0.4857(7) 0.69261(17) 0.0216(8) Uani d 1
H H5 0.787150 0.543673 0.719926 0.026 Uiso calc 1
C C6 0.8041(2) 0.6005(7) 0.62857(18) 0.0208(8) Uani d 1
C C7 0.8930(2) 0.1658(8) 0.78885(19) 0.0315(9) Uani d 1
H H7A 0.881827 -0.019629 0.782470 0.047 Uiso calc 1
H H7B 0.852611 0.242654 0.808743 0.047 Uiso calc 1
H H7C 0.952953 0.194196 0.820356 0.047 Uiso calc 1
C C8 0.7372(2) 0.8172(7) 0.60306(18) 0.0232(8) Uani d 1
H H8A 0.766500 0.975665 0.597582 0.035 Uiso calc 1
H H8B 0.708709 0.845803 0.637008 0.035 Uiso calc 1
H H8C 0.693420 0.768935 0.558245 0.035 Uiso calc 1
Br Br2 0.73280(2) 0.70006(8) 0.33028(2) 0.03345(12) Uani d 1
N N2 0.7421(2) 1.1155(7) 0.43964(19) 0.0262(7) Uani d 1
H H2A 0.745(3) 1.262(8) 0.454(2) 0.026(12) Uiso d 1
H H2B 0.771(3) 1.104(8) 0.419(2) 0.024(12) Uiso d 1
C C9 0.6585(2) 1.0176(7) 0.40744(17) 0.0217(8) Uani d 1
C C10 0.6405(2) 0.8241(7) 0.35792(17) 0.0220(8) Uani d 1
C C11 0.5595(2) 0.7119(7) 0.32828(17) 0.0254(8) Uani d 1
H H11 0.550493 0.580042 0.294449 0.030 Uiso calc 1
C C12 0.4915(2) 0.7929(7) 0.34820(18) 0.0264(8) Uani d 1
C C13 0.5085(2) 0.9868(7) 0.39782(17) 0.0237(8) Uani d 1
H H13 0.462454 1.043560 0.412055 0.028 Uiso calc 1
C C14 0.5893(2) 1.1007(7) 0.42741(17) 0.0218(8) Uani d 1
C C15 0.4027(2) 0.6683(8) 0.3184(2) 0.0364(10) Uani d 1
H H15B 0.371137 0.740538 0.272303 0.055 Uiso calc 1
H H15C 0.370039 0.701668 0.349132 0.055 Uiso calc 1
H H15A 0.409549 0.482129 0.314386 0.055 Uiso calc 1
C C16 0.6042(2) 1.3165(6) 0.48222(16) 0.0191(7) Uani d 1
H H16C 0.652570 1.268841 0.524484 0.029 Uiso calc 1
H H16A 0.551292 1.339629 0.493238 0.029 Uiso calc 1
H H16B 0.618051 1.477773 0.463684 0.029 Uiso calc 1

loop_
_atom_site_aniso_label
_atom_site_aniso_U_11
_atom_site_aniso_U_22
_atom_site_aniso_U_33
_atom_site_aniso_U_12
_atom_site_aniso_U_13
_atom_site_aniso_U_23
Br1 0.0301(2) 0.0367(2) 0.0358(2) 0.00185(18) 0.01951(18) -0.00371(18)
N1 0.0294(19) 0.0256(19) 0.0247(17) -0.0004(16) 0.0088(16) 0.0017(15)
C1 0.0179(18) 0.0172(18) 0.0196(18) -0.0040(14) 0.0024(15) 0.0002(14)
C2 0.0168(17) 0.0228(19) 0.0256(19) -0.0034(16) 0.0089(15) -0.0073(16)
C3 0.0155(16) 0.0221(18) 0.0278(19) 0.0014(15) 0.0041(15) 0.0003(16)
C4 0.0169(17) 0.0249(18) 0.0232(18) -0.0065(16) 0.0053(14) -0.0025(16)
C5 0.0162(17) 0.0264(19) 0.0228(18) -0.0023(15) 0.0078(15) -0.0085(16)
C6 0.0161(17) 0.0178(17) 0.0258(19) -0.0015(15) 0.0042(15) -0.0035(16)
C7 0.029(2) 0.037(2) 0.030(2) -0.0012(18) 0.0115(17) 0.0041(18)
C8 0.0238(18) 0.0161(17) 0.0259(18) -0.0007(16) 0.0040(15) -0.0055(16)
Br2 0.0361(2) 0.0404(2) 0.0305(2) 0.00730(19) 0.02002(18) 0.00411(18)
N2 0.0225(18) 0.0237(19) 0.0312(19) -0.0051(15) 0.0081(16) -0.0007(16)
C9 0.0233(19) 0.0205(19) 0.0193(18) 0.0011(15) 0.0050(15) 0.0071(15)
C10 0.027(2) 0.0234(19) 0.0193(17) 0.0047(16) 0.0126(15) 0.0056(16)
C11 0.031(2) 0.0235(19) 0.0196(17) -0.0008(17) 0.0069(16) -0.0017(16)
C12 0.0242(19) 0.0282(19) 0.0230(18) 0.0005(17) 0.0037(15) 0.0060(17)
C13 0.0226(19) 0.027(2) 0.0226(19) 0.0063(16) 0.0097(15) 0.0062(16)
C14 0.0257(19) 0.0193(17) 0.0185(17) 0.0037(15) 0.0052(15) 0.0030(15)
C15 0.029(2) 0.042(3) 0.033(2) -0.0064(19) 0.0049(18) 0.000(2)
C16 0.0192(17) 0.0139(17) 0.0210(17) 0.0037(15) 0.0031(14) 0.0038(15)

loop_
_atom_type_symbol
_atom_type_description
_atom_type_scat_dispersion_real
_atom_type_scat_dispersion_imag
_atom_type_scat_source
C C 0.0033 0.0016 'International Tables Vol C Tables 4.2.6.8 and 6.1.1.4'
H H 0.0000 0.0000 'International Tables Vol C Tables 4.2.6.8 and 6.1.1.4'
Br Br -0.2901 2.4595 'International Tables Vol C Tables 4.2.6.8 and 6.1.1.4'
N N 0.0061 0.0033 'International Tables Vol C Tables 4.2.6.8 and 6.1.1.4'

loop_
_geom_angle_atom_site_label_1
_geom_angle_atom_site_label_2
_geom_angle_atom_site_label_3
_geom_angle
H1A N1 H1B 111(4)
C1 N1 H1A 117(3)
C1 N1 H1B 115(3)
N1 C1 C6 120.5(3)
C2 C1 N1 122.1(3)
C2 C1 C6 117.3(3)
C1 C2 Br1 118.8(3)
C3 C2 Br1 117.9(3)
C3 C2 C1 123.3(3)
C2 C3 H3 120.2
C2 C3 C4 119.5(3)
C4 C3 H3 120.2
C3 C4 C5 117.7(3)
C3 C4 C7 121.0(3)
C5 C4 C7 121.4(3)
C4 C5 H5 118.3
C6 C5 C4 123.4(3)
C6 C5 H5 118.3
C1 C6 C8 120.5(3)
C5 C6 C1 118.8(3)
C5 C6 C8 120.7(3)
C4 C7 H7A 109.5
C4 C7 H7B 109.5
C4 C7 H7C 109.5
H7A C7 H7B 109.5
H7A C7 H7C 109.5
H7B C7 H7C 109.5
C6 C8 H8A 109.5
C6 C8 H8B 109.5
C6 C8 H8C 109.5
H8A C8 H8B 109.5
H8A C8 H8C 109.5
H8B C8 H8C 109.5
H2A N2 H2B 108(4)
C9 N2 H2A 116(3)
C9 N2 H2B 115(3)
N2 C9 C14 120.8(3)
C10 C9 N2 122.1(3)
C10 C9 C14 117.0(3)
C9 C10 Br2 118.6(3)
C11 C10 Br2 118.0(3)
C11 C10 C9 123.4(3)
C10 C11 H11 120.2
C10 C11 C12 119.6(3)
C12 C11 H11 120.2
C11 C12 C13 117.7(3)
C11 C12 C15 120.9(3)
C13 C12 C15 121.4(3)
C12 C13 H13 118.5
C14 C13 C12 123.0(3)
C14 C13 H13 118.5
C9 C14 C16 120.0(3)
C13 C14 C9 119.3(3)
C13 C14 C16 120.7(3)
C12 C15 H15B 109.5
C12 C15 H15C 109.5
C12 C15 H15A 109.5
H15B C15 H15C 109.5
H15B C15 H15A 109.5
H15C C15 H15A 109.5
C14 C16 H16C 109.5
C14 C16 H16A 109.5
C14 C16 H16B 109.5
H16C C16 H16A 109.5
H16C C16 H16B 109.5
H16A C16 H16B 109.5

loop_
_geom_bond_atom_site_label_1
_geom_bond_atom_site_label_2
_geom_bond_distance
Br1 C2 1.912(3)
N1 H1A 0.80(4)
N1 H1B 0.79(4)
N1 C1 1.394(4)
C1 C2 1.390(5)
C1 C6 1.406(5)
C2 C3 1.383(5)
C3 H3 0.9500
C3 C4 1.384(5)
C4 C5 1.389(5)
C4 C7 1.521(5)
C5 H5 0.9500
C5 C6 1.386(5)
C6 C8 1.531(5)
C7 H7A 0.9800
C7 H7B 0.9800
C7 H7C 0.9800
C8 H8A 0.9800
C8 H8B 0.9800
C8 H8C 0.9800
Br2 C10 1.910(3)
N2 H2A 0.81(4)
N2 H2B 0.75(4)
N2 C9 1.394(5)
C9 C10 1.386(5)
C9 C14 1.407(5)
C10 C11 1.382(5)
C11 H11 0.9500
C11 C12 1.385(5)
C12 C13 1.390(5)
C12 C15 1.513(5)
C13 H13 0.9500
C13 C14 1.382(5)
C14 C16 1.546(5)
C15 H15B 0.9800
C15 H15C 0.9800
C15 H15A 0.9800
C16 H16C 0.9800
C16 H16A 0.9800
C16 H16B 0.9800

loop_
_geom_hbond_atom_site_label_D
_geom_hbond_atom_site_label_H
_geom_hbond_atom_site_label_A
_geom_hbond_site_symmetry_A
_geom_hbond_distance_DH
_geom_hbond_distance_HA
_geom_hbond_distance_DA
_geom_hbond_angle_DHA
_geom_hbond_publ_flag
N1 H1A N2 . 0.80(4) 2.44(4) 3.172(5) 154(3) yes
N1 H1B Br1 . 0.79(4) 2.68(4) 3.094(4) 115(4) yes
N2 H2A N1 1_565 0.81(4) 2.43(4) 3.155(5) 149(4) yes
N2 H2B Br2 . 0.75(4) 2.70(4) 3.082(4) 114(3) yes

_cod_database_fobs_code 2243194
